data_2106912
loop_
_publ_author_name
'Nanot, M.'
'Queyroux, F.'
'Gilles, J.C.'
'Chevalier, R.'

_publ_section_title
;
 Structure cristalline du compose Nd4 Ca2 Ti6 O20, terne N ' 6 de la serie
 (Nd, Ca)n Tin O3n+2
;
_journal_name_full 'Acta Crystallographica B (24,1968-38,1982)'
_journal_page_first 1115
_journal_page_last 1120
_journal_volume 32
_journal_year 1976
_chemical_formula_sum 'Ca2 Nd4 O20 Ti6'
_chemical_name_systematic 'Nd4 Ca2 Ti6 O20'
_space_group_IT_number 33
_symmetry_space_group_name_Hall 'P 2c -2ab'
_symmetry_space_group_name_H-M 'P b n 21'
_cell_angle_alpha 90
_cell_angle_beta 90
_cell_angle_gamma 90
_cell_formula_units_Z 4
_cell_length_a 7.664
_cell_length_b 36.64
_cell_length_c 5.436
_cell_volume 1526.478
_citation_journal_id_ASTM ACBCAR
_cod_data_source_file Nanot_ACBCAR_1976_421.cif
_cod_data_source_block Ca2Nd4O20Ti6
_cod_original_cell_volume 1526.477
_cod_original_sg_symbol_Hall 'P 2c -2n (y,-x,z)'
_cod_database_code 2106912

loop_
_symmetry_equiv_pos_as_xyz
x,y,z
-x,-y,z+1/2
x+1/2,-y+1/2,z+1/2
-x+1/2,y+1/2,z

loop_
_atom_site_label
_atom_site_type_symbol
_atom_site_fract_x
_atom_site_fract_y
_atom_site_fract_z
_atom_site_occupancy
_atom_site_U_iso_or_equiv
O5 O-2 0.1026 0.1093 0.9099 1 0.0
Ca4 Ca+2 0.3726 0.2843 0.7078 0.263 0.0
Ca5 Ca+2 0.3743 0.3597 0.2147 0.36 0.0
Ti3 Ti+4 0.1089 0.2125 0.7181 1 0.0
Ti2 Ti+4 0.1265 0.1334 0.2226 1 0.0
Ti4 Ti+4 0.1185 0.2875 0.2182 1 0.0
O8 O-2 0.169 0.1707 0.507 1 0.0
O12 O-2 0.371 0.2918 0.1444 1 0.0
O16 O-2 0.137 0.3904 0.4026 1 0.0
O4 O-2 0.1758 0.0965 0.427 1 0.0
O9 O-2 0.361 0.2185 0.7825 1 0.0
O6 O-2 0.359 0.1458 0.1565 1 0.0
Ti1 Ti+4 0.115 0.0626 0.75 1 0.0
O13 O-2 0.1584 0.3175 0.501 1 0.0
O19 O-2 0.1543 0.4581 0.539 1 0.0
Nd5 Nd+3 0.3743 0.3597 0.2147 0.72 0.0
Nd4 Nd+3 0.3726 0.2843 0.7078 0.527 0.0
Nd1 Nd+3 0.3775 0.0393 0.2497 0.74 0.0
O14 O-2 0.0962 0.3298 -0.0006 1 0.0
O20 O-2 0.106 0.4797 0.0529 1 0.0
Ca3 Ca+2 0.3739 0.2071 0.2186 0.277 0.0
O2 O-2 0.134 0.0245 0.532 1 0.0
O10 O-2 0.094 0.2553 0.907 1 0.0
Ti6 Ti+4 0.124 0.4384 0.2575 1 0.0
Nd3 Nd+3 0.3739 0.2071 0.2186 0.553 0.0
O7 O-2 0.0919 0.1818 -0.007 1 0.0
Ca2 Ca+2 0.3746 0.1326 0.7096 0.367 0.0
O1 O-2 0.381 0.0693 0.806 1 0.0
O15 O-2 0.37 0.3603 0.7726 1 0.0
Ca6 Ca+2 0.3808 0.0693 0.8058 0.363 0.0
Ti5 Ti+4 0.1192 0.3671 0.7214 1 0.0
O17 O-2 0.069 0.4051 0.927 1 0.0
Nd2 Nd+3 0.3746 0.1326 0.7096 0.73 0.0
O3 O-2 0.1074 0.0335 0.0212 1 0.0
O11 O-2 0.1621 0.2451 0.4243 1 0.0
Nd6 Nd+3 0.3808 0.0693 0.8058 0.727 0.0
O18 O-2 0.369 0.4307 0.1623 1 0.0
Ca1 Ca+2 0.3775 0.0393 0.2497 0.37 0.0
